data_7219449
loop_
_publ_author_name
'Pramanik, Animesh'
'Pathak, Sudipta'
'Das, Doyel'
'Kundu, Ashis'
'Maity, Subhendu'
'Guchhait, Nikhil'

_publ_section_title
;
 Synthesis of 4-Hydroxyindole Fused Isocoumarin Derivatives and Their
 Fluorescence &#x201C;Turn-Off&#x201D; Sensing Cu(II) Ions
;
_journal_name_full 'RSC Adv.'
_journal_paper_doi 10.1039/C5RA01060H
_journal_year 2015
_chemical_formula_sum 'C22 H16 N O3'
_chemical_formula_weight 342.36
_chemical_name_systematic
; 
 ? 
;
_space_group_IT_number 14
_symmetry_cell_setting monoclinic
_symmetry_space_group_name_Hall '-P 2yn'
_symmetry_space_group_name_H-M 'P 1 21/n 1'
_atom_sites_solution_hydrogens geom
_atom_sites_solution_primary direct
_atom_sites_solution_secondary difmap
_audit_creation_method SHELXL-97
_audit_update_record
;
2013-11-27 deposited with the CCDC.
2015-02-02 downloaded from the CCDC.
;
_cell_angle_alpha 90.00
_cell_angle_beta 104.612(4)
_cell_angle_gamma 90.00
_cell_formula_units_Z 4
_cell_length_a 13.5527(18)
_cell_length_b 8.7440(12)
_cell_length_c 14.7881(19)
_cell_measurement_temperature 296(2)
_cell_volume 1695.8(4)
_computing_structure_refinement 'SHELXL-97 (Sheldrick, 2008)'
_computing_structure_solution 'SHELXS-97 (Sheldrick, 2008)'
_diffrn_ambient_temperature 296(2)
_diffrn_measured_fraction_theta_full 0.976
_diffrn_measured_fraction_theta_max 0.976
_diffrn_radiation_monochromator graphite
_diffrn_radiation_source 'fine-focus sealed tube'
_diffrn_radiation_type MoK\a
_diffrn_radiation_wavelength 0.71073
_diffrn_reflns_av_R_equivalents 0.0268
_diffrn_reflns_av_sigmaI/netI 0.0219
_diffrn_reflns_limit_h_max 16
_diffrn_reflns_limit_h_min -16
_diffrn_reflns_limit_k_max 10
_diffrn_reflns_limit_k_min -11
_diffrn_reflns_limit_l_max 19
_diffrn_reflns_limit_l_min -19
_diffrn_reflns_number 20680
_diffrn_reflns_theta_full 27.67
_diffrn_reflns_theta_max 27.67
_diffrn_reflns_theta_min 1.82
_exptl_absorpt_coefficient_mu 0.090
_exptl_crystal_colour yellow
_exptl_crystal_density_diffrn 1.341
_exptl_crystal_density_method 'not measured'
_exptl_crystal_description needle
_exptl_crystal_F_000 716
_exptl_crystal_size_max 0.4
_exptl_crystal_size_mid 0.3
_exptl_crystal_size_min 0.2
_refine_diff_density_max 0.693
_refine_diff_density_min -0.685
_refine_diff_density_rms 0.053
_refine_ls_extinction_method none
_refine_ls_goodness_of_fit_ref 0.975
_refine_ls_hydrogen_treatment mixed
_refine_ls_matrix_type full
_refine_ls_number_parameters 236
_refine_ls_number_reflns 3875
_refine_ls_number_restraints 0
_refine_ls_restrained_S_all 0.975
_refine_ls_R_factor_all 0.0881
_refine_ls_R_factor_gt 0.0719
_refine_ls_shift/su_max 0.000
_refine_ls_shift/su_mean 0.000
_refine_ls_structure_factor_coef Fsqd
_refine_ls_weighting_details 'calc w=1/[\s^2^(Fo^2^)+(0.1107P)^2^+1.4747P] where P=(Fo^2^+2Fc^2^)/3'
_refine_ls_weighting_scheme calc
_refine_ls_wR_factor_gt 0.2021
_refine_ls_wR_factor_ref 0.2143
_reflns_number_gt 3023
_reflns_number_total 3875
_reflns_threshold_expression >2sigma(I)
_cod_data_source_file c5ra01060h2.cif
_cod_data_source_block sp1
_cod_depositor_comments
;
The following automatic conversions were performed:

'_symmetry_cell_setting' value 'Monoclinic' changed to 'monoclinic'
according to
/usr/data/users/saulius/crontab/automatic-downloads/rss-feeds/RSC/lib/dictionaries/cif_core.dic
dictionary named 'cif_core.dic' version 2.4.2 from 2011-04-26.

Automatic conversion script
Id: cif_fix_values 3008 2015-01-20 13:52:24Z robertas 
;
_cod_original_sg_symbol_H-M P2(1)/n
_cod_database_code 7219449

loop_
_symmetry_equiv_pos_as_xyz
'x, y, z'
'-x+1/2, y+1/2, -z+1/2'
'-x, -y, -z'
'x-1/2, -y-1/2, z-1/2'

loop_
_atom_site_label
_atom_site_type_symbol
_atom_site_fract_x
_atom_site_fract_y
_atom_site_fract_z
_atom_site_U_iso_or_equiv
_atom_site_adp_type
_atom_site_occupancy
_atom_site_symmetry_multiplicity
_atom_site_calc_flag
_atom_site_refinement_flags
O1 O 0.54409(15) 0.9299(3) 1.13402(14) 0.0652(6) Uani 1 1 d .
O2 O 0.49125(12) 0.7847(2) 1.01000(12) 0.0475(4) Uani 1 1 d .
O3 O 0.5060(2) 0.7841(3) 0.77889(19) 0.0857(8) Uani 1 1 d .
H3 H 0.4914 0.8485 0.8137 0.129 Uiso 1 1 calc R
N1 N 0.26719(14) 0.5822(2) 0.90110(13) 0.0435(5) Uani 1 1 d .
C1 C 0.47696(18) 0.8482(3) 1.09029(17) 0.0461(5) Uani 1 1 d .
C2 C 0.41473(17) 0.6991(3) 0.95451(15) 0.0401(5) Uani 1 1 d .
C3 C 0.32378(16) 0.6679(3) 0.97545(15) 0.0399(5) Uani 1 1 d .
C4 C 0.16522(17) 0.5200(3) 0.89112(18) 0.0469(6) Uani 1 1 d .
H4A H 0.1364 0.4939 0.8261 0.056 Uiso 1 1 calc R
H4B H 0.1225 0.5984 0.9080 0.056 Uiso 1 1 calc R
C5 C 0.16283(17) 0.3800(3) 0.95033(16) 0.0414(5) Uani 1 1 d .
C6 C 0.2483(2) 0.2949(3) 0.9879(2) 0.0598(7) Uani 1 1 d .
H6 H 0.3109 0.3246 0.9787 0.072 Uiso 1 1 calc R
C7 C 0.2420(3) 0.1652(4) 1.0395(3) 0.0795(10) Uani 1 1 d .
H7 H 0.3005 0.1084 1.0650 0.095 Uiso 1 1 calc R
C8 C 0.1499(3) 0.1197(4) 1.0533(2) 0.0765(10) Uani 1 1 d .
H8 H 0.1459 0.0318 1.0876 0.092 Uiso 1 1 calc R
C9 C 0.0648(3) 0.2033(4) 1.0167(2) 0.0677(8) Uani 1 1 d .
H9 H 0.0025 0.1728 1.0263 0.081 Uiso 1 1 calc R
C10 C 0.0704(2) 0.3330(3) 0.96547(19) 0.0533(6) Uani 1 1 d .
H10 H 0.0118 0.3896 0.9407 0.064 Uiso 1 1 calc R
C11 C 0.32449(18) 0.5590(3) 0.83808(15) 0.0434(5) Uani 1 1 d .
C12 C 0.41735(17) 0.6313(3) 0.86888(15) 0.0423(5) Uani 1 1 d .
C13 C 0.49703(19) 0.6350(3) 0.81532(18) 0.0500(6) Uani 1 1 d .
H13 H 0.5628 0.6048 0.8565 0.060 Uiso 1 1 calc R
C16 C 0.2935(2) 0.4673(3) 0.75066(18) 0.0554(6) Uani 1 1 d .
H16A H 0.2904 0.3598 0.7658 0.066 Uiso 1 1 calc R
H16B H 0.2265 0.4991 0.7147 0.066 Uiso 1 1 calc R
C17 C 0.30495(17) 0.7188(2) 1.06172(16) 0.0406(5) Uani 1 1 d .
C18 C 0.2206(2) 0.6844(3) 1.09666(19) 0.0509(6) Uani 1 1 d .
H18 H 0.1686 0.6234 1.0617 0.061 Uiso 1 1 calc R
C19 C 0.2135(2) 0.7394(3) 1.1819(2) 0.0591(7) Uani 1 1 d .
H19 H 0.1567 0.7152 1.2036 0.071 Uiso 1 1 calc R
C20 C 0.2897(2) 0.8303(3) 1.2359(2) 0.0596(7) Uani 1 1 d .
H20 H 0.2839 0.8676 1.2932 0.071 Uiso 1 1 calc R
C21 C 0.3734(2) 0.8648(3) 1.20416(17) 0.0522(6) Uani 1 1 d .
H21 H 0.4246 0.9258 1.2403 0.063 Uiso 1 1 calc R
C22 C 0.38309(18) 0.8095(3) 1.11817(16) 0.0421(5) Uani 1 1 d .
C15 C 0.3696(3) 0.4911(8) 0.6950(3) 0.124(2) Uani 1 1 d .
H15A H 0.3701 0.3981 0.6592 0.149 Uiso 1 1 calc R
H15B H 0.3426 0.5710 0.6501 0.149 Uiso 1 1 calc R
C14 C 0.4698(3) 0.5276(5) 0.7343(3) 0.0880(12) Uani 1 1 d .
H14A H 0.4973 0.5700 0.6852 0.106 Uiso 1 1 calc R
H14B H 0.5059 0.4326 0.7538 0.106 Uiso 1 1 calc R

loop_
_atom_site_aniso_label
_atom_site_aniso_U_11
_atom_site_aniso_U_22
_atom_site_aniso_U_33
_atom_site_aniso_U_23
_atom_site_aniso_U_13
_atom_site_aniso_U_12
O1 0.0540(11) 0.0743(13) 0.0650(11) -0.0155(10) 0.0109(9) -0.0193(10)
O2 0.0367(8) 0.0579(10) 0.0490(9) -0.0030(7) 0.0129(7) -0.0096(7)
O3 0.115(2) 0.0671(14) 0.0980(17) -0.0083(12) 0.0704(16) -0.0215(14)
N1 0.0374(10) 0.0476(11) 0.0468(10) 0.0007(8) 0.0129(8) -0.0070(8)
C1 0.0437(13) 0.0455(13) 0.0468(12) 0.0013(10) 0.0069(10) -0.0035(10)
C2 0.0354(11) 0.0427(11) 0.0422(11) 0.0016(9) 0.0097(9) -0.0037(9)
C3 0.0363(11) 0.0413(11) 0.0425(11) 0.0023(9) 0.0108(9) -0.0037(9)
C4 0.0333(11) 0.0519(13) 0.0532(13) 0.0028(10) 0.0065(9) -0.0053(10)
C5 0.0383(11) 0.0405(11) 0.0440(11) -0.0041(9) 0.0078(9) -0.0056(9)
C6 0.0455(14) 0.0546(15) 0.0742(18) 0.0075(13) 0.0059(12) 0.0011(11)
C7 0.081(2) 0.0582(18) 0.088(2) 0.0158(17) 0.0006(18) 0.0094(16)
C8 0.113(3) 0.0494(16) 0.0649(18) 0.0093(14) 0.0193(18) -0.0142(18)
C9 0.080(2) 0.0614(17) 0.0710(18) -0.0027(14) 0.0361(16) -0.0212(16)
C10 0.0468(14) 0.0536(15) 0.0632(15) -0.0024(12) 0.0204(12) -0.0064(11)
C11 0.0439(12) 0.0443(12) 0.0417(11) 0.0040(9) 0.0103(9) -0.0008(9)
C12 0.0406(12) 0.0459(12) 0.0419(11) 0.0041(9) 0.0132(9) 0.0009(9)
C13 0.0452(13) 0.0575(15) 0.0514(13) 0.0058(11) 0.0199(11) 0.0033(11)
C16 0.0607(16) 0.0546(15) 0.0482(13) -0.0044(11) 0.0087(11) -0.0046(12)
C17 0.0412(12) 0.0366(11) 0.0466(11) 0.0061(9) 0.0159(9) 0.0019(9)
C18 0.0499(14) 0.0488(13) 0.0606(14) -0.0020(11) 0.0262(11) -0.0041(11)
C19 0.0680(17) 0.0525(15) 0.0689(16) 0.0035(13) 0.0399(14) 0.0008(13)
C20 0.0788(19) 0.0551(15) 0.0523(14) 0.0004(12) 0.0304(13) 0.0038(14)
C21 0.0631(16) 0.0480(13) 0.0451(12) 0.0005(10) 0.0131(11) 0.0003(12)
C22 0.0446(12) 0.0387(11) 0.0432(11) 0.0053(9) 0.0114(9) 0.0026(9)
C15 0.086(3) 0.221(6) 0.076(2) -0.077(3) 0.038(2) -0.046(3)
C14 0.101(3) 0.085(2) 0.099(3) -0.035(2) 0.063(2) -0.024(2)

loop_
_atom_type_symbol
_atom_type_description
_atom_type_scat_dispersion_real
_atom_type_scat_dispersion_imag
_atom_type_scat_source
C C 0.0033 0.0016 'International Tables Vol C Tables 4.2.6.8 and 6.1.1.4'
H H 0.0000 0.0000 'International Tables Vol C Tables 4.2.6.8 and 6.1.1.4'
N N 0.0061 0.0033 'International Tables Vol C Tables 4.2.6.8 and 6.1.1.4'
O O 0.0106 0.0060 'International Tables Vol C Tables 4.2.6.8 and 6.1.1.4'

loop_
_geom_angle_atom_site_label_1
_geom_angle_atom_site_label_2
_geom_angle_atom_site_label_3
_geom_angle
C1 O2 C2 119.32(18)
C13 O3 H3 109.5
C11 N1 C3 108.86(18)
C11 N1 C4 124.2(2)
C3 N1 C4 126.9(2)
O1 C1 O2 116.9(2)
O1 C1 C22 125.0(2)
O2 C1 C22 118.1(2)
O2 C2 C3 124.1(2)
O2 C2 C12 125.6(2)
C3 C2 C12 110.3(2)
C2 C3 N1 106.04(19)
C2 C3 C17 120.7(2)
N1 C3 C17 133.2(2)
N1 C4 C5 113.72(19)
N1 C4 H4A 108.8
C5 C4 H4A 108.8
N1 C4 H4B 108.8
C5 C4 H4B 108.8
H4A C4 H4B 107.7
C6 C5 C10 118.5(2)
C6 C5 C4 122.4(2)
C10 C5 C4 119.1(2)
C5 C6 C7 120.4(3)
C5 C6 H6 119.8
C7 C6 H6 119.8
C8 C7 C6 120.3(3)
C8 C7 H7 119.8
C6 C7 H7 119.8
C9 C8 C7 119.8(3)
C9 C8 H8 120.1
C7 C8 H8 120.1
C8 C9 C10 120.3(3)
C8 C9 H9 119.9
C10 C9 H9 119.9
C9 C10 C5 120.7(3)
C9 C10 H10 119.7
C5 C10 H10 119.7
N1 C11 C12 109.5(2)
N1 C11 C16 125.9(2)
C12 C11 C16 124.6(2)
C11 C12 C2 105.2(2)
C11 C12 C13 123.9(2)
C2 C12 C13 130.9(2)
O3 C13 C12 111.2(2)
O3 C13 C14 107.4(3)
C12 C13 C14 110.3(2)
O3 C13 H13 109.3
C12 C13 H13 109.3
C14 C13 H13 109.3
C15 C16 C11 108.8(2)
C15 C16 H16A 109.9
C11 C16 H16A 109.9
C15 C16 H16B 109.9
C11 C16 H16B 109.9
H16A C16 H16B 108.3
C18 C17 C22 117.5(2)
C18 C17 C3 127.3(2)
C22 C17 C3 115.1(2)
C19 C18 C17 121.0(3)
C19 C18 H18 119.5
C17 C18 H18 119.5
C18 C19 C20 120.9(3)
C18 C19 H19 119.5
C20 C19 H19 119.5
C21 C20 C19 119.5(2)
C21 C20 H20 120.3
C19 C20 H20 120.3
C20 C21 C22 120.8(3)
C20 C21 H21 119.6
C22 C21 H21 119.6
C21 C22 C17 120.2(2)
C21 C22 C1 117.5(2)
C17 C22 C1 122.3(2)
C14 C15 C16 123.2(3)
C14 C15 H15A 106.5
C16 C15 H15A 106.5
C14 C15 H15B 106.5
C16 C15 H15B 106.5
H15A C15 H15B 106.5
C15 C14 C13 120.3(3)
C15 C14 H14A 107.3
C13 C14 H14A 107.3
C15 C14 H14B 107.3
C13 C14 H14B 107.3
H14A C14 H14B 106.9

loop_
_geom_bond_atom_site_label_1
_geom_bond_atom_site_label_2
_geom_bond_distance
O1 C1 1.208(3)
O2 C1 1.368(3)
O2 C2 1.371(3)
O3 C13 1.427(3)
O3 H3 0.8200
N1 C11 1.370(3)
N1 C3 1.391(3)
N1 C4 1.458(3)
C1 C22 1.472(3)
C2 C3 1.372(3)
C2 C12 1.407(3)
C3 C17 1.434(3)
C4 C5 1.510(3)
C4 H4A 0.9700
C4 H4B 0.9700
C5 C6 1.371(4)
C5 C10 1.389(3)
C6 C7 1.381(4)
C6 H6 0.9300
C7 C8 1.373(5)
C7 H7 0.9300
C8 C9 1.358(5)
C8 H8 0.9300
C9 C10 1.376(4)
C9 H9 0.9300
C10 H10 0.9300
C11 C12 1.379(3)
C11 C16 1.489(3)
C12 C13 1.492(3)
C13 C14 1.493(4)
C13 H13 0.9800
C16 C15 1.488(5)
C16 H16A 0.9700
C16 H16B 0.9700
C17 C18 1.401(3)
C17 C22 1.414(3)
C18 C19 1.375(4)
C18 H18 0.9300
C19 C20 1.386(4)
C19 H19 0.9300
C20 C21 1.366(4)
C20 H20 0.9300
C21 C22 1.397(3)
C21 H21 0.9300
C15 C14 1.374(5)
C15 H15A 0.9700
C15 H15B 0.9700
C14 H14A 0.9700
C14 H14B 0.9700
